data_7032150
loop_
_publ_author_name
'Holthausen, Michael H.'
'Mallov, Ian'
'Stephan, Douglas W.'

_publ_section_title
;
 Phosphinimine-substituted boranes and borenium ions.
;
_journal_issue 40
_journal_name_full 'Dalton transactions (Cambridge, England : 2003)'
_journal_page_first 15201
_journal_page_last 15211
_journal_paper_doi 10.1039/c4dt02406k
_journal_volume 43
_journal_year 2014
_chemical_formula_moiety 'C26 H29 B N P'
_chemical_formula_sum 'C26 H29 B N P'
_chemical_formula_weight 397.28
_chemical_name_systematic
;
 ?
;
_space_group_IT_number 2
_symmetry_cell_setting triclinic
_symmetry_space_group_name_Hall '-P 1'
_symmetry_space_group_name_H-M 'P -1'
_atom_sites_solution_hydrogens geom
_atom_sites_solution_primary direct
_atom_sites_solution_secondary difmap
_audit_creation_method SHELXL-97
_cell_angle_alpha 65.520(6)
_cell_angle_beta 89.735(6)
_cell_angle_gamma 87.405(6)
_cell_formula_units_Z 2
_cell_length_a 8.7677(10)
_cell_length_b 10.9331(14)
_cell_length_c 12.2994(16)
_cell_measurement_reflns_used 9939
_cell_measurement_temperature 150(2)
_cell_measurement_theta_max 55.054
_cell_measurement_theta_min 4.651
_cell_volume 1071.8(2)
_computing_cell_refinement
'Bruker SMART. Area-Detector Software Package. (Siemens Industrial Automation, 1993, Inc.: Madison, WI)'
_computing_data_collection
'Bruker SMART. Area-Detector Software Package. (Siemens Industrial Automation, 1993, Inc.: Madison, WI)'
_computing_data_reduction
'Bruker SAINT. Area-Detector Integration Software. (Siemens Industrial Automation, 1995, Inc.: Madison, WI)'
_computing_molecular_graphics 'Ortep for Windows (L. J. Farrugia, J. Appl. Cryst. 1997, 30, 565)'
_computing_publication_material 'WinGX v1.70.01 (L. J. Farrugia, J. Appl. Cryst. 1999, 32, 837)'
_computing_structure_refinement
'SHELX-97. Programs for Crystal Structure Analysis. (G. M. Sheldrick, 1997, Release 97-2, University of Gttingen, Germany)'
_computing_structure_solution
'SHELX-97. Programs for Crystal Structure Analysis. (G. M. Sheldrick, 1997, Release 97-2, University of Gttingen, Germany)'
_diffrn_ambient_temperature 150(2)
_diffrn_measured_fraction_theta_full 0.984
_diffrn_measured_fraction_theta_max 0.984
_diffrn_measurement_device_type 'Bruker Apex II CCD detector'
_diffrn_measurement_method 'phi and omega scans'
_diffrn_radiation_monochromator graphite
_diffrn_radiation_source 'fine-focus sealed tube'
_diffrn_radiation_type MoK\a
_diffrn_radiation_wavelength 0.71073
_diffrn_reflns_av_R_equivalents 0.0306
_diffrn_reflns_av_unetI/netI 0.0325
_diffrn_reflns_limit_h_max 11
_diffrn_reflns_limit_h_min -11
_diffrn_reflns_limit_k_max 14
_diffrn_reflns_limit_k_min -14
_diffrn_reflns_limit_l_max 15
_diffrn_reflns_limit_l_min -15
_diffrn_reflns_number 18329
_diffrn_reflns_theta_full 27.53
_diffrn_reflns_theta_max 27.53
_diffrn_reflns_theta_min 1.82
_exptl_absorpt_coefficient_mu 0.141
_exptl_absorpt_correction_T_max 0.7456
_exptl_absorpt_correction_T_min 0.6984
_exptl_absorpt_correction_type multi-scan
_exptl_absorpt_process_details
'SADABS. Area-Detector Integration Software. (Siemens Industrial Automation, 1995, Inc.: Madison, WI)'
_exptl_crystal_colour colourless
_exptl_crystal_density_diffrn 1.231
_exptl_crystal_density_method 'not measured'
_exptl_crystal_description block
_exptl_crystal_F_000 424
_exptl_crystal_size_max 0.30
_exptl_crystal_size_mid 0.30
_exptl_crystal_size_min 0.20
_refine_diff_density_max 0.358
_refine_diff_density_min -0.313
_refine_diff_density_rms 0.045
_refine_ls_extinction_method none
_refine_ls_goodness_of_fit_ref 1.027
_refine_ls_hydrogen_treatment constr
_refine_ls_matrix_type full
_refine_ls_number_parameters 262
_refine_ls_number_reflns 4867
_refine_ls_number_restraints 0
_refine_ls_restrained_S_all 1.027
_refine_ls_R_factor_all 0.0493
_refine_ls_R_factor_gt 0.0380
_refine_ls_shift/su_max 0.000
_refine_ls_shift/su_mean 0.000
_refine_ls_structure_factor_coef Fsqd
_refine_ls_weighting_details 'calc w=1/[\s^2^(Fo^2^)+(0.0379P)^2^+0.4860P] where P=(Fo^2^+2Fc^2^)/3'
_refine_ls_weighting_scheme calc
_refine_ls_wR_factor_gt 0.0882
_refine_ls_wR_factor_ref 0.0942
_reflns_number_gt 4044
_reflns_number_total 4867
_reflns_threshold_expression >2sigma(I)
_cod_data_source_file c4dt02406k1.cif
_cod_data_source_block 2d
_cod_depositor_comments 'Adding full bibliography for 7032148--7032159.cif.'
_cod_database_code 7032150

loop_
_symmetry_equiv_pos_as_xyz
'x, y, z'
'-x, -y, -z'

loop_
_atom_site_label
_atom_site_type_symbol
_atom_site_fract_x
_atom_site_fract_y
_atom_site_fract_z
_atom_site_U_iso_or_equiv
_atom_site_adp_type
_atom_site_occupancy
_atom_site_symmetry_multiplicity
_atom_site_calc_flag
_atom_site_refinement_flags
C1 C 0.85955(17) 0.74113(15) 0.61208(13) 0.0234(3) Uani 1 1 d .
H1 H 0.9196 0.8232 0.5916 0.028 Uiso 1 1 calc R
C2 C 0.96736(18) 0.62099(15) 0.61955(14) 0.0276(3) Uani 1 1 d .
H2A H 1.0223 0.6466 0.5433 0.033 Uiso 1 1 calc R
H2B H 1.0443 0.6018 0.6839 0.033 Uiso 1 1 calc R
C3 C 0.88202(19) 0.49335(15) 0.64416(15) 0.0292(3) Uani 1 1 d .
H3A H 0.9552 0.4227 0.6420 0.035 Uiso 1 1 calc R
H3B H 0.8391 0.4605 0.7254 0.035 Uiso 1 1 calc R
C4 C 0.75301(18) 0.51629(15) 0.55388(14) 0.0270(3) Uani 1 1 d .
H4A H 0.6958 0.4332 0.5788 0.032 Uiso 1 1 calc R
H4B H 0.7976 0.5343 0.4749 0.032 Uiso 1 1 calc R
C5 C 0.64020(17) 0.63533(14) 0.54142(13) 0.0230(3) Uani 1 1 d .
H5 H 0.5636 0.6513 0.4764 0.028 Uiso 1 1 calc R
C6 C 0.55718(19) 0.60751(17) 0.66066(15) 0.0330(4) Uani 1 1 d .
H6A H 0.4455 0.6180 0.6454 0.040 Uiso 1 1 calc R
H6B H 0.5813 0.5132 0.7174 0.040 Uiso 1 1 calc R
C7 C 0.6020(2) 0.70129(18) 0.71810(16) 0.0385(4) Uani 1 1 d .
H7A H 0.5576 0.7927 0.6694 0.046 Uiso 1 1 calc R
H7B H 0.5563 0.6700 0.7983 0.046 Uiso 1 1 calc R
C8 C 0.7738(2) 0.70989(17) 0.73082(14) 0.0336(4) Uani 1 1 d .
H8A H 0.8156 0.6234 0.7925 0.040 Uiso 1 1 calc R
H8B H 0.7924 0.7811 0.7585 0.040 Uiso 1 1 calc R
C9 C 0.67647(15) 1.09542(13) 0.18415(12) 0.0162(3) Uani 1 1 d .
C10 C 0.58451(17) 1.16512(14) 0.08299(13) 0.0222(3) Uani 1 1 d .
H10 H 0.5025 1.1222 0.0652 0.027 Uiso 1 1 calc R
C11 C 0.61317(19) 1.29737(15) 0.00845(13) 0.0273(3) Uani 1 1 d .
H11 H 0.5509 1.3447 -0.0607 0.033 Uiso 1 1 calc R
C12 C 0.73194(19) 1.36063(15) 0.03435(14) 0.0277(3) Uani 1 1 d .
H12 H 0.7514 1.4510 -0.0173 0.033 Uiso 1 1 calc R
C13 C 0.82242(18) 1.29269(15) 0.13522(14) 0.0264(3) Uani 1 1 d .
H13 H 0.9032 1.3367 0.1532 0.032 Uiso 1 1 calc R
C14 C 0.79511(16) 1.15995(14) 0.21035(13) 0.0212(3) Uani 1 1 d .
H14 H 0.8574 1.1133 0.2796 0.025 Uiso 1 1 calc R
C15 C 0.71670(15) 0.83231(13) 0.18670(12) 0.0173(3) Uani 1 1 d .
C26 C 0.37841(17) 0.91692(15) 0.38965(14) 0.0261(3) Uani 1 1 d .
H26 H 0.4390 0.9356 0.4443 0.031 Uiso 1 1 calc R
C16 C 0.80576(17) 0.89402(15) 0.08624(13) 0.0232(3) Uani 1 1 d .
H16 H 0.8263 0.9864 0.0596 0.028 Uiso 1 1 calc R
C17 C 0.86482(18) 0.82109(16) 0.02463(15) 0.0293(4) Uani 1 1 d .
H17 H 0.9252 0.8639 -0.0440 0.035 Uiso 1 1 calc R
C18 C 0.83574(18) 0.68625(16) 0.06311(15) 0.0279(3) Uani 1 1 d .
H18 H 0.8772 0.6365 0.0214 0.033 Uiso 1 1 calc R
C19 C 0.74653(17) 0.62377(15) 0.16213(14) 0.0247(3) Uani 1 1 d .
H19 H 0.7256 0.5316 0.1877 0.030 Uiso 1 1 calc R
C20 C 0.68757(16) 0.69580(14) 0.22421(13) 0.0215(3) Uani 1 1 d .
H20 H 0.6271 0.6523 0.2926 0.026 Uiso 1 1 calc R
C21 C 0.44695(15) 0.90000(13) 0.29375(12) 0.0180(3) Uani 1 1 d .
C22 C 0.35694(16) 0.87147(15) 0.21507(14) 0.0244(3) Uani 1 1 d .
H22 H 0.4025 0.8598 0.1496 0.029 Uiso 1 1 calc R
C23 C 0.19996(17) 0.86003(16) 0.23213(16) 0.0327(4) Uani 1 1 d .
H23 H 0.1390 0.8398 0.1786 0.039 Uiso 1 1 calc R
C24 C 0.13287(18) 0.87808(16) 0.32668(16) 0.0352(4) Uani 1 1 d .
H24 H 0.0258 0.8710 0.3377 0.042 Uiso 1 1 calc R
C25 C 0.22159(18) 0.90649(17) 0.40523(16) 0.0340(4) Uani 1 1 d .
H25 H 0.1752 0.9189 0.4701 0.041 Uiso 1 1 calc R
N1 N 0.74595(13) 0.87836(11) 0.39715(10) 0.0188(2) Uani 1 1 d .
B1 B 0.74223(18) 0.76366(16) 0.50639(14) 0.0194(3) Uani 1 1 d .
P1 P 0.65131(4) 0.91908(3) 0.27798(3) 0.01516(9) Uani 1 1 d .

loop_
_atom_site_aniso_label
_atom_site_aniso_U_11
_atom_site_aniso_U_22
_atom_site_aniso_U_33
_atom_site_aniso_U_23
_atom_site_aniso_U_13
_atom_site_aniso_U_12
C1 0.0289(8) 0.0216(7) 0.0185(7) -0.0070(6) -0.0021(6) -0.0024(6)
C2 0.0260(8) 0.0288(8) 0.0260(8) -0.0094(7) -0.0073(6) 0.0023(6)
C3 0.0334(8) 0.0226(7) 0.0284(9) -0.0079(7) -0.0046(7) 0.0044(6)
C4 0.0310(8) 0.0213(7) 0.0280(8) -0.0094(6) -0.0013(7) -0.0017(6)
C5 0.0214(7) 0.0232(7) 0.0218(8) -0.0067(6) 0.0007(6) -0.0025(6)
C6 0.0320(9) 0.0307(9) 0.0295(9) -0.0052(7) 0.0119(7) -0.0064(7)
C7 0.0478(11) 0.0390(10) 0.0268(9) -0.0120(8) 0.0171(8) -0.0017(8)
C8 0.0512(11) 0.0306(9) 0.0189(8) -0.0100(7) 0.0012(7) -0.0020(8)
C9 0.0171(6) 0.0164(6) 0.0152(7) -0.0067(5) 0.0027(5) -0.0012(5)
C10 0.0246(7) 0.0223(7) 0.0187(7) -0.0074(6) -0.0030(6) -0.0033(6)
C11 0.0368(9) 0.0237(8) 0.0172(7) -0.0043(6) -0.0040(6) -0.0006(6)
C12 0.0410(9) 0.0180(7) 0.0216(8) -0.0053(6) 0.0041(7) -0.0077(6)
C13 0.0304(8) 0.0241(7) 0.0273(8) -0.0126(7) 0.0017(6) -0.0097(6)
C14 0.0211(7) 0.0235(7) 0.0198(7) -0.0098(6) -0.0014(6) -0.0016(6)
C15 0.0150(6) 0.0202(7) 0.0173(7) -0.0082(6) -0.0023(5) -0.0002(5)
C26 0.0230(7) 0.0267(8) 0.0288(8) -0.0118(7) 0.0051(6) -0.0019(6)
C16 0.0240(7) 0.0214(7) 0.0245(8) -0.0097(6) 0.0049(6) -0.0052(6)
C17 0.0304(8) 0.0322(8) 0.0281(9) -0.0149(7) 0.0120(7) -0.0062(7)
C18 0.0283(8) 0.0294(8) 0.0315(9) -0.0185(7) 0.0029(7) 0.0014(6)
C19 0.0271(7) 0.0198(7) 0.0279(8) -0.0106(6) -0.0022(6) -0.0002(6)
C20 0.0240(7) 0.0204(7) 0.0187(7) -0.0064(6) 0.0008(6) -0.0027(6)
C21 0.0147(6) 0.0157(6) 0.0198(7) -0.0037(6) 0.0006(5) -0.0012(5)
C22 0.0192(7) 0.0262(8) 0.0236(8) -0.0059(6) -0.0016(6) -0.0029(6)
C23 0.0192(7) 0.0313(9) 0.0362(10) -0.0023(7) -0.0074(7) -0.0054(6)
C24 0.0148(7) 0.0267(8) 0.0464(11) 0.0025(8) 0.0042(7) -0.0001(6)
C25 0.0242(8) 0.0322(9) 0.0384(10) -0.0079(8) 0.0133(7) 0.0014(6)
N1 0.0169(6) 0.0214(6) 0.0162(6) -0.0058(5) -0.0003(5) -0.0025(4)
B1 0.0182(7) 0.0217(8) 0.0183(8) -0.0085(7) 0.0022(6) 0.0012(6)
P1 0.01336(16) 0.01630(17) 0.01466(18) -0.00515(14) 0.00056(13) -0.00188(12)

loop_
_atom_type_symbol
_atom_type_description
_atom_type_scat_dispersion_real
_atom_type_scat_dispersion_imag
_atom_type_scat_source
C C 0.0033 0.0016 'International Tables Vol C Tables 4.2.6.8 and 6.1.1.4'
H H 0.0000 0.0000 'International Tables Vol C Tables 4.2.6.8 and 6.1.1.4'
N N 0.0061 0.0033 'International Tables Vol C Tables 4.2.6.8 and 6.1.1.4'
B B 0.0013 0.0007 'International Tables Vol C Tables 4.2.6.8 and 6.1.1.4'
P P 0.1023 0.0942 'International Tables Vol C Tables 4.2.6.8 and 6.1.1.4'

loop_
_geom_angle_atom_site_label_1
_geom_angle_atom_site_label_2
_geom_angle_atom_site_label_3
_geom_angle
C8 C1 C2 111.87(13)
C8 C1 B1 110.62(13)
C2 C1 B1 104.82(12)
C8 C1 H1 109.8
C2 C1 H1 109.8
B1 C1 H1 109.8
C3 C2 C1 112.80(13)
C3 C2 H2A 109.0
C1 C2 H2A 109.0
C3 C2 H2B 109.0
C1 C2 H2B 109.0
H2A C2 H2B 107.8
C4 C3 C2 112.63(13)
C4 C3 H3A 109.1
C2 C3 H3A 109.1
C4 C3 H3B 109.1
C2 C3 H3B 109.1
H3A C3 H3B 107.8
C3 C4 C5 113.05(12)
C3 C4 H4A 109.0
C5 C4 H4A 109.0
C3 C4 H4B 109.0
C5 C4 H4B 109.0
H4A C4 H4B 107.8
C6 C5 C4 111.22(13)
C6 C5 B1 110.07(12)
C4 C5 B1 105.79(12)
C6 C5 H5 109.9
C4 C5 H5 109.9
B1 C5 H5 109.9
C7 C6 C5 113.11(13)
C7 C6 H6A 109.0
C5 C6 H6A 109.0
C7 C6 H6B 109.0
C5 C6 H6B 109.0
H6A C6 H6B 107.8
C8 C7 C6 114.50(14)
C8 C7 H7A 108.6
C6 C7 H7A 108.6
C8 C7 H7B 108.6
C6 C7 H7B 108.6
H7A C7 H7B 107.6
C7 C8 C1 112.79(13)
C7 C8 H8A 109.0
C1 C8 H8A 109.0
C7 C8 H8B 109.0
C1 C8 H8B 109.0
H8A C8 H8B 107.8
C14 C9 C10 119.62(13)
C14 C9 P1 119.14(11)
C10 C9 P1 121.15(10)
C11 C10 C9 119.82(13)
C11 C10 H10 120.1
C9 C10 H10 120.1
C12 C11 C10 120.32(14)
C12 C11 H11 119.8
C10 C11 H11 119.8
C13 C12 C11 120.18(14)
C13 C12 H12 119.9
C11 C12 H12 119.9
C12 C13 C14 120.01(14)
C12 C13 H13 120.0
C14 C13 H13 120.0
C13 C14 C9 120.05(14)
C13 C14 H14 120.0
C9 C14 H14 120.0
C16 C15 C20 118.79(12)
C16 C15 P1 121.98(10)
C20 C15 P1 119.01(10)
C25 C26 C21 120.08(15)
C25 C26 H26 120.0
C21 C26 H26 120.0
C17 C16 C15 120.40(13)
C17 C16 H16 119.8
C15 C16 H16 119.8
C18 C17 C16 120.15(14)
C18 C17 H17 119.9
C16 C17 H17 119.9
C19 C18 C17 120.17(14)
C19 C18 H18 119.9
C17 C18 H18 119.9
C18 C19 C20 120.00(14)
C18 C19 H19 120.0
C20 C19 H19 120.0
C19 C20 C15 120.50(13)
C19 C20 H20 119.7
C15 C20 H20 119.7
C22 C21 C26 119.31(13)
C22 C21 P1 123.43(11)
C26 C21 P1 117.26(11)
C21 C22 C23 120.15(15)
C21 C22 H22 119.9
C23 C22 H22 119.9
C24 C23 C22 120.17(16)
C24 C23 H23 119.9
C22 C23 H23 119.9
C23 C24 C25 120.02(14)
C23 C24 H24 120.0
C25 C24 H24 120.0
C24 C25 C26 120.28(16)
C24 C25 H25 119.9
C26 C25 H25 119.9
B1 N1 P1 130.86(11)
N1 B1 C1 121.07(13)
N1 B1 C5 128.67(13)
C1 B1 C5 110.04(12)
N1 P1 C21 116.12(6)
N1 P1 C9 108.78(6)
C21 P1 C9 106.16(6)
N1 P1 C15 113.99(6)
C21 P1 C15 106.62(6)
C9 P1 C15 104.26(6)

loop_
_geom_bond_atom_site_label_1
_geom_bond_atom_site_label_2
_geom_bond_distance
C1 C8 1.554(2)
C1 C2 1.554(2)
C1 B1 1.591(2)
C1 H1 1.0000
C2 C3 1.530(2)
C2 H2A 0.9900
C2 H2B 0.9900
C3 C4 1.527(2)
C3 H3A 0.9900
C3 H3B 0.9900
C4 C5 1.554(2)
C4 H4A 0.9900
C4 H4B 0.9900
C5 C6 1.554(2)
C5 B1 1.601(2)
C5 H5 1.0000
C6 C7 1.531(2)
C6 H6A 0.9900
C6 H6B 0.9900
C7 C8 1.526(3)
C7 H7A 0.9900
C7 H7B 0.9900
C8 H8A 0.9900
C8 H8B 0.9900
C9 C14 1.3935(19)
C9 C10 1.3953(19)
C9 P1 1.8137(14)
C10 C11 1.388(2)
C10 H10 0.9500
C11 C12 1.384(2)
C11 H11 0.9500
C12 C13 1.383(2)
C12 H12 0.9500
C13 C14 1.391(2)
C13 H13 0.9500
C14 H14 0.9500
C15 C16 1.393(2)
C15 C20 1.4030(19)
C15 P1 1.8212(14)
C26 C25 1.391(2)
C26 C21 1.397(2)
C26 H26 0.9500
C16 C17 1.392(2)
C16 H16 0.9500
C17 C18 1.385(2)
C17 H17 0.9500
C18 C19 1.383(2)
C18 H18 0.9500
C19 C20 1.389(2)
C19 H19 0.9500
C20 H20 0.9500
C21 C22 1.391(2)
C21 P1 1.8135(14)
C22 C23 1.395(2)
C22 H22 0.9500
C23 C24 1.382(3)
C23 H23 0.9500
C24 C25 1.383(3)
C24 H24 0.9500
C25 H25 0.9500
N1 B1 1.409(2)
N1 P1 1.5723(12)

loop_
_geom_torsion_atom_site_label_1
_geom_torsion_atom_site_label_2
_geom_torsion_atom_site_label_3
_geom_torsion_atom_site_label_4
_geom_torsion
C8 C1 C2 C3 60.87(17)
B1 C1 C2 C3 -59.05(16)
C1 C2 C3 C4 54.65(18)
C2 C3 C4 C5 -53.14(18)
C3 C4 C5 C6 -63.06(17)
C3 C4 C5 B1 56.44(16)
C4 C5 C6 C7 112.76(16)
B1 C5 C6 C7 -4.15(19)
C5 C6 C7 C8 -50.6(2)
C6 C7 C8 C1 51.29(19)
C2 C1 C8 C7 -113.42(15)
B1 C1 C8 C7 3.04(18)
C14 C9 C10 C11 0.9(2)
P1 C9 C10 C11 -175.63(11)
C9 C10 C11 C12 -0.4(2)
C10 C11 C12 C13 -0.4(2)
C11 C12 C13 C14 0.6(2)
C12 C13 C14 C9 -0.1(2)
C10 C9 C14 C13 -0.7(2)
P1 C9 C14 C13 175.92(11)
C20 C15 C16 C17 -0.1(2)
P1 C15 C16 C17 174.37(12)
C15 C16 C17 C18 -0.2(2)
C16 C17 C18 C19 0.7(2)
C17 C18 C19 C20 -0.9(2)
C18 C19 C20 C15 0.5(2)
C16 C15 C20 C19 0.0(2)
P1 C15 C20 C19 -174.71(11)
C25 C26 C21 C22 -0.6(2)
C25 C26 C21 P1 178.61(12)
C26 C21 C22 C23 0.0(2)
P1 C21 C22 C23 -179.13(11)
C21 C22 C23 C24 0.5(2)
C22 C23 C24 C25 -0.5(2)
C23 C24 C25 C26 -0.1(2)
C21 C26 C25 C24 0.6(2)
P1 N1 B1 C1 175.66(10)
P1 N1 B1 C5 1.7(2)
C8 C1 B1 N1 129.07(14)
C2 C1 B1 N1 -110.18(15)
C8 C1 B1 C5 -55.94(15)
C2 C1 B1 C5 64.81(14)
C6 C5 B1 N1 -129.07(15)
C4 C5 B1 N1 110.68(16)
C6 C5 B1 C1 56.43(15)
C4 C5 B1 C1 -63.82(14)
B1 N1 P1 C21 46.68(15)
B1 N1 P1 C9 166.28(12)
B1 N1 P1 C15 -77.86(14)
C22 C21 P1 N1 -149.99(12)
C26 C21 P1 N1 30.84(13)
C22 C21 P1 C9 88.99(13)
C26 C21 P1 C9 -90.17(12)
C22 C21 P1 C15 -21.75(14)
C26 C21 P1 C15 159.08(11)
C14 C9 P1 N1 15.31(13)
C10 C9 P1 N1 -168.16(11)
C14 C9 P1 C21 140.94(11)
C10 C9 P1 C21 -42.53(13)
C14 C9 P1 C15 -106.67(11)
C10 C9 P1 C15 69.87(12)
C16 C15 P1 N1 -101.70(13)
C20 C15 P1 N1 72.79(12)
C16 C15 P1 C21 128.83(12)
C20 C15 P1 C21 -56.68(12)
C16 C15 P1 C9 16.77(13)
C20 C15 P1 C9 -168.74(11)
